data_4508856
loop_
_publ_author_name
'Li, Wei'
'Jia, Hong-Peng'
'Ju, Zhan-Feng'
'Zhang, Jie'

_publ_section_title
;
 A Novel Chiral Cd(II) Coordination Polymer Based on Achiral Unsymmetrical
 3-Amino-1,2,4-triazole with an Unprecedented \m4-Bridging Mode
;
_journal_issue 9
_journal_name_full 'Crystal Growth &amp; Design'
_journal_page_first 2136
_journal_paper_doi 10.1021/cg060363w
_journal_volume 6
_journal_year 2006
_chemical_formula_moiety 'C2 H3 Cd Cl N4'
_chemical_formula_sum 'C2 H3 Cd Cl N4'
_chemical_formula_weight 230.93
_chemical_name_systematic
; 
 ? 
;
_space_group_IT_number 19
_symmetry_cell_setting orthorhombic
_symmetry_space_group_name_Hall 'P 2ac 2ab'
_symmetry_space_group_name_H-M 'P 21 21 21'
_atom_sites_solution_hydrogens geom
_atom_sites_solution_primary direct
_atom_sites_solution_secondary difmap
_audit_creation_method SHELXL-97
_cell_angle_alpha 90.00
_cell_angle_beta 90.00
_cell_angle_gamma 90.00
_cell_formula_units_Z 4
_cell_length_a 6.4126(5)
_cell_length_b 7.8307(9)
_cell_length_c 10.4658(10)
_cell_measurement_reflns_used 1423
_cell_measurement_temperature 293(2)
_cell_measurement_theta_max 27.4835
_cell_measurement_theta_min 3.1779
_cell_volume 525.54(9)
_computing_cell_refinement 'CrystalClear(Rigaku Corp.,2000)'
_computing_data_collection 'CrystalClear(Rigaku Corp.,2000)'
_computing_data_reduction 'CrystalClear(Rigaku Corp.,2000)'
_computing_structure_refinement 'SHELXL-97 (Sheldrick, 1997)'
_computing_structure_solution 'SHELXS-97 (Sheldrick, 1990)'
_diffrn_ambient_temperature 293(2)
_diffrn_measured_fraction_theta_full 0.997
_diffrn_measured_fraction_theta_max 0.997
_diffrn_measurement_device_type 'CCD area detector'
_diffrn_measurement_method CCD_Profile_fitting
_diffrn_radiation_monochromator graphite
_diffrn_radiation_source 'fine-focus sealed tube'
_diffrn_radiation_type MoK\a
_diffrn_radiation_wavelength 0.71073
_diffrn_reflns_av_R_equivalents 0.0193
_diffrn_reflns_av_sigmaI/netI 0.0198
_diffrn_reflns_limit_h_max 8
_diffrn_reflns_limit_h_min -8
_diffrn_reflns_limit_k_max 8
_diffrn_reflns_limit_k_min -10
_diffrn_reflns_limit_l_max 12
_diffrn_reflns_limit_l_min -13
_diffrn_reflns_number 4025
_diffrn_reflns_theta_full 27.48
_diffrn_reflns_theta_max 27.48
_diffrn_reflns_theta_min 3.25
_exptl_absorpt_coefficient_mu 4.537
_exptl_absorpt_correction_T_max 0.635
_exptl_absorpt_correction_T_min 0.586
_exptl_absorpt_correction_type multi-scan
_exptl_absorpt_process_details '(R.H. Blessing, 1995&1997)'
_exptl_crystal_colour yellow
_exptl_crystal_density_diffrn 2.919
_exptl_crystal_density_method 'not measured'
_exptl_crystal_description prism
_exptl_crystal_F_000 432
_exptl_crystal_size_max 0.3000
_exptl_crystal_size_mid 0.1000
_exptl_crystal_size_min 0.1000
_refine_diff_density_max 0.920
_refine_diff_density_min -0.701
_refine_diff_density_rms 0.128
_refine_ls_abs_structure_details 'Flack H D (1983), Acta Cryst. A39, 876-881'
_refine_ls_abs_structure_Flack 0.51(9)
_refine_ls_extinction_method none
_refine_ls_goodness_of_fit_ref 1.085
_refine_ls_hydrogen_treatment constr
_refine_ls_matrix_type full
_refine_ls_number_parameters 83
_refine_ls_number_reflns 1201
_refine_ls_number_restraints 0
_refine_ls_restrained_S_all 1.085
_refine_ls_R_factor_all 0.0294
_refine_ls_R_factor_gt 0.0272
_refine_ls_shift/su_max 0.000
_refine_ls_shift/su_mean 0.000
_refine_ls_structure_factor_coef Fsqd
_refine_ls_weighting_details 'calc w=1/[\s^2^(Fo^2^)+(0.0214P)^2^+2.1366P] where P=(Fo^2^+2Fc^2^)/3'
_refine_ls_weighting_scheme calc
_refine_ls_wR_factor_gt 0.0565
_refine_ls_wR_factor_ref 0.0584
_reflns_number_gt 1144
_reflns_number_total 1201
_reflns_threshold_expression >2sigma(I)
_cod_data_source_file cg060363wsup1.cif
_cod_data_source_block 1
_cod_depositor_comments
;
The following automatic conversions were performed:

'_exptl_absorpt_correction_type' value 'Multi-scan' changed to
'multi-scan' according to
/home/saulius/struct/CIF-dictionaries/cif_core.dic dictionary named
'cif_core.dic' version 2.4.2 from 2011-04-26.

Automatic conversion script
Id: cif_fix_values 1891 2012-01-12 08:04:46Z andrius 
;
_cod_original_sg_symbol_Hall P_2ac_2ab
_cod_original_sg_symbol_H-M P2(1)2(1)2(1)
_cod_database_code 4508856

loop_
_symmetry_equiv_pos_as_xyz
'x, y, z'
'-x+1/2, -y, z+1/2'
'x+1/2, -y+1/2, -z'
'-x, y+1/2, -z+1/2'

loop_
_atom_site_label
_atom_site_type_symbol
_atom_site_fract_x
_atom_site_fract_y
_atom_site_fract_z
_atom_site_U_iso_or_equiv
_atom_site_adp_type
_atom_site_occupancy
_atom_site_symmetry_multiplicity
_atom_site_calc_flag
_atom_site_refinement_flags
Cd1 Cd -0.50419(5) -0.31433(4) -0.25500(3) 0.01706(11) Uani 1 1 d .
Cl1 Cl -0.7736(3) -0.0639(2) -0.2864(2) 0.0285(4) Uani 0.90 1 d P
N1 N -0.6854(8) -0.6503(6) -0.3855(5) 0.0287(11) Uani 1 1 d .
C1 C -0.7322(8) -0.4497(7) -0.5249(5) 0.0256(11) Uani 1 1 d .
N2 N -0.6549(8) -0.4745(7) -0.4114(4) 0.0273(11) Uani 1 1 d .
C2 C -0.7754(10) -0.7104(7) -0.4850(6) 0.0320(14) Uani 1 1 d .
H2 H -0.8131 -0.8271 -0.4938 0.038 Uiso 1 1 calc R
N3 N -0.8129(8) -0.5874(7) -0.5795(5) 0.0329(12) Uani 1 1 d .
N4 N -0.7343(8) -0.2906(6) -0.5876(5) 0.0294(11) Uani 1 1 d .
H4A H -0.6085 -0.2831 -0.6295 0.035 Uiso 1 1 calc R
H4B H -0.7303 -0.2098 -0.5238 0.035 Uiso 1 1 calc R
Cl1' Cl -0.781(2) -0.0696(16) -0.2214(13) 0.013(3) Uani 0.10 1 d P

loop_
_atom_site_aniso_label
_atom_site_aniso_U_11
_atom_site_aniso_U_22
_atom_site_aniso_U_33
_atom_site_aniso_U_23
_atom_site_aniso_U_13
_atom_site_aniso_U_12
Cd1 0.02187(16) 0.01390(17) 0.01540(15) -0.00146(11) -0.00050(16) -0.00196(13)
Cl1 0.0260(8) 0.0192(7) 0.0405(11) 0.0027(9) -0.0084(9) -0.0012(7)
N1 0.038(3) 0.026(3) 0.022(2) 0.007(2) -0.002(2) 0.002(2)
C1 0.022(3) 0.027(3) 0.027(3) 0.000(2) 0.004(2) 0.006(3)
N2 0.031(2) 0.036(3) 0.015(2) -0.006(2) -0.0040(19) -0.004(2)
C2 0.036(3) 0.020(3) 0.040(3) 0.004(3) -0.007(3) 0.001(3)
N3 0.038(3) 0.041(3) 0.019(2) -0.007(2) -0.008(2) -0.012(3)
N4 0.033(3) 0.019(2) 0.036(3) 0.006(2) 0.004(2) 0.002(2)
Cl1' 0.020(6) 0.006(5) 0.014(6) 0.007(6) 0.008(6) -0.002(5)

loop_
_atom_type_symbol
_atom_type_description
_atom_type_scat_dispersion_real
_atom_type_scat_dispersion_imag
_atom_type_scat_source
C C 0.0033 0.0016 'International Tables Vol C Tables 4.2.6.8 and 6.1.1.4'
H H 0.0000 0.0000 'International Tables Vol C Tables 4.2.6.8 and 6.1.1.4'
N N 0.0061 0.0033 'International Tables Vol C Tables 4.2.6.8 and 6.1.1.4'
Cl Cl 0.1484 0.1585 'International Tables Vol C Tables 4.2.6.8 and 6.1.1.4'
Cd Cd -0.8075 1.2024 'International Tables Vol C Tables 4.2.6.8 and 6.1.1.4'

loop_
_geom_angle_atom_site_label_1
_geom_angle_atom_site_label_2
_geom_angle_atom_site_label_3
_geom_angle
_geom_angle_site_symmetry_1
_geom_angle_site_symmetry_3
N2 Cd1 N1 172.48(19) . 4_454
N2 Cd1 N3 99.92(17) . 2_345
N1 Cd1 N3 86.91(19) 4_454 2_345
N2 Cd1 N4 90.06(17) . 3_544
N1 Cd1 N4 82.72(17) 4_454 3_544
N3 Cd1 N4 166.93(18) 2_345 3_544
N2 Cd1 Cl1 92.40(14) . .
N1 Cd1 Cl1 90.63(14) 4_454 .
N3 Cd1 Cl1 90.80(15) 2_345 .
N4 Cd1 Cl1 97.23(12) 3_544 .
N2 Cd1 Cl1' 102.2(3) . .
N1 Cd1 Cl1' 82.2(3) 4_454 .
N3 Cd1 Cl1' 78.1(3) 2_345 .
N4 Cd1 Cl1' 108.1(3) 3_544 .
Cl1 Cd1 Cl1' 14.9(3) . .
N2 Cd1 Cl1 89.81(14) . 4_444
N1 Cd1 Cl1 87.27(14) 4_454 4_444
N3 Cd1 Cl1 88.06(15) 2_345 4_444
N4 Cd1 Cl1 83.53(12) 3_544 4_444
Cl1 Cd1 Cl1 177.66(3) . 4_444
Cl1' Cd1 Cl1 163.0(3) . 4_444
N2 Cd1 Cl1' 79.3(3) . 4_444
N1 Cd1 Cl1' 96.5(3) 4_454 4_444
N3 Cd1 Cl1' 99.7(3) 2_345 4_444
N4 Cd1 Cl1' 73.7(3) 3_544 4_444
Cl1 Cd1 Cl1' 167.6(3) . 4_444
Cl1' Cd1 Cl1' 177.52(9) . 4_444
Cl1 Cd1 Cl1' 14.5(3) 4_444 4_444
Cl1' Cl1 Cd1 82.6(11) . .
Cl1' Cl1 Cd1 86.0(12) . 4_454
Cd1 Cl1 Cd1 94.98(5) . 4_454
C2 N1 N2 105.3(5) . .
C2 N1 Cd1 123.6(4) . 4_444
N2 N1 Cd1 126.3(4) . 4_444
N2 C1 N3 114.9(5) . .
N2 C1 N4 124.1(5) . .
N3 C1 N4 121.0(5) . .
C1 N2 N1 105.5(5) . .
C1 N2 Cd1 137.3(4) . .
N1 N2 Cd1 117.2(3) . .
N1 C2 N3 113.5(5) . .
N1 C2 H2 123.2 . .
N3 C2 H2 123.2 . .
C1 N3 C2 100.8(4) . .
C1 N3 Cd1 144.3(4) . 2_344
C2 N3 Cd1 114.8(4) . 2_344
C1 N4 Cd1 126.7(4) . 3_444
C1 N4 H4A 105.6 . .
Cd1 N4 H4A 105.6 3_444 .
C1 N4 H4B 105.6 . .
Cd1 N4 H4B 105.6 3_444 .
H4A N4 H4B 106.1 . .
Cl1 Cl1' Cd1 82.5(11) . .
Cl1 Cl1' Cd1 79.5(11) . 4_454
Cd1 Cl1' Cd1 94.0(4) . 4_454

loop_
_geom_bond_atom_site_label_1
_geom_bond_atom_site_label_2
_geom_bond_distance
_geom_bond_site_symmetry_2
Cd1 N2 2.277(5) .
Cd1 N1 2.300(5) 4_454
Cd1 N3 2.311(5) 2_345
Cd1 N4 2.526(5) 3_544
Cd1 Cl1 2.6339(17) .
Cd1 Cl1' 2.635(13) .
Cd1 Cl1 2.6799(17) 4_444
Cd1 Cl1' 2.719(13) 4_444
Cl1 Cl1' 0.683(12) .
Cl1 Cd1 2.6799(17) 4_454
N1 C2 1.279(8) .
N1 N2 1.417(7) .
N1 Cd1 2.300(5) 4_444
C1 N2 1.301(7) .
C1 N3 1.326(8) .
C1 N4 1.408(7) .
C2 N3 1.402(8) .
C2 H2 0.9500 .
N3 Cd1 2.311(5) 2_344
N4 Cd1 2.526(5) 3_444
N4 H4A 0.9200 .
N4 H4B 0.9200 .
Cl1' Cd1 2.719(13) 4_454
